data_1533565
loop_
_publ_author_name
'Tancret, N.'
'Roussel, P.'
'Abraham, F.'

_publ_section_title
;
 Layered perovskite-related ruthenium oxychlorides: crystal structure of
 two new compounds Ba5 Ru2 Cl2 O9 and Ba6 Ru3 Cl2 O12
;
_journal_name_full 'Journal of Solid State Chemistry'
_journal_page_first 806
_journal_page_last 816
_journal_volume 177
_journal_year 2004
_chemical_formula_sum 'Ba6 Cl2 O12 Ru3'
_chemical_name_systematic '(Ba2 Cl2) (Ba4 Ru3 O12)'
_space_group_IT_number 164
_symmetry_space_group_name_Hall '-P 3 2"'
_symmetry_space_group_name_H-M 'P -3 m 1'
_cell_angle_alpha 90
_cell_angle_beta 90
_cell_angle_gamma 120
_cell_formula_units_Z 1
_cell_length_a 5.815
_cell_length_b 5.815
_cell_length_c 14.915
_cell_volume 436.771
_citation_journal_id_ASTM JSSCBI
_cod_data_source_file Tancret_JSSCBI_2004_1873.cif
_cod_data_source_block Ba6Cl2O12Ru3
_cod_original_cell_volume 436.7705
_cod_database_code 1533565

loop_
_symmetry_equiv_pos_as_xyz
x,y,z
-y,x-y,z
-x+y,-x,z
y,x,-z
-x,-x+y,-z
x-y,-y,-z
-x,-y,-z
y,-x+y,-z
x-y,x,-z
-y,-x,z
x,x-y,z
-x+y,y,z

loop_
_atom_site_label
_atom_site_type_symbol
_atom_site_fract_x
_atom_site_fract_y
_atom_site_fract_z
_atom_site_occupancy
_atom_site_U_iso_or_equiv
Ru1 Ru+4 0 0 0.178 1 0.0
Ba2 Ba+2 0.6667 0.3333 0.2177 1 0.0
Cl1 Cl-1 0.6667 0.3333 0.4169 1 0.0
Ba3 Ba+2 0.6667 0.3333 0.6242 1 0.0
Ba1 Ba+2 0.6667 0.3333 0.9202 1 0.0
Ru2 Ru+4 0 0 0 1 0.0
O1 O-2 0.162 0.838 0.2392 1 0.0
O2 O-2 0.156 0.844 0.9184 1 0.0
